data_7707359
loop_
_publ_author_name
'Wang, Kuiyuan'
'Prior, Timothy J.'
'Hughes, David L.'
'Arbaoui, Abdessamad'
'Redshaw, Carl'

_publ_section_title
;
 Coordination chemistry of [2 + 2] Schiff-base macrocycles derived from
 the dianilines
 [(2-NH<sub>2</sub>C<sub>6</sub>H<sub>4</sub>)<sub>2</sub>X] (X =
 CH<sub>2</sub>CH<sub>2</sub>, O): structural studies and ROP capability
 towards cyclic esters.
;
_journal_issue 23
_journal_name_full 'Dalton transactions (Cambridge, England : 2003)'
_journal_page_first 8057
_journal_page_last 8069
_journal_paper_doi 10.1039/d1dt00711d
_journal_volume 50
_journal_year 2021
_chemical_formula_moiety 'C52 H52 Br Cu N4 O2, Br2 Cu, 2(C2 H3 N)'
_chemical_formula_sum 'C56 H58 Br3 Cu2 N6 O2'
_chemical_formula_weight 1213.89
_space_group_crystal_system triclinic
_space_group_IT_number 2
_space_group_name_Hall '-P 1'
_space_group_name_H-M_alt 'P -1'
_atom_sites_solution_hydrogens geom
_atom_sites_solution_primary dual
_audit_creation_date 2021-04-29
_audit_creation_method
;
Olex2 1.3
(compiled 2020.11.12 svn.r5f609507 for OlexSys, GUI svn.r6272)
;
_audit_update_record
;
2021-04-29 deposited with the CCDC.	2021-05-04 downloaded from the CCDC.
;
_cell_angle_alpha 71.443(2)
_cell_angle_beta 82.738(2)
_cell_angle_gamma 76.600(2)
_cell_formula_units_Z 2
_cell_length_a 10.0808(2)
_cell_length_b 15.0015(4)
_cell_length_c 18.6604(4)
_cell_measurement_reflns_used 28839
_cell_measurement_temperature 99.9(6)
_cell_measurement_theta_max 70.1660
_cell_measurement_theta_min 4.5320
_cell_volume 2598.16(11)
_computing_cell_refinement 'CrysAlisPro 1.171.40.39a (Rigaku OD, 2019)'
_computing_data_collection 'CrysAlisPro 1.171.40.39a (Rigaku OD, 2019)'
_computing_data_reduction 'CrysAlisPro 1.171.40.39a (Rigaku OD, 2019)'
_computing_molecular_graphics 'Olex2 1.3 (Dolomanov et al., 2009)'
_computing_publication_material 'Olex2 1.3 (Dolomanov et al., 2009)'
_computing_structure_refinement 'SHELXL 2018/3 (Sheldrick, 2015)'
_computing_structure_solution 'SHELXT  (Sheldrick, 2015)'
_diffrn_ambient_environment N~2~
_diffrn_ambient_temperature 99.9(6)
_diffrn_detector 'CCD plate'
_diffrn_detector_area_resol_mean 10.0000
_diffrn_measured_fraction_theta_full 0.985
_diffrn_measured_fraction_theta_max 0.984
_diffrn_measurement_details
;
List of Runs (angles in degrees, time in seconds):

  # Type    Start    End  Width  t~exp~   \w     \q     \k     \f   Frames
#--------------------------------------------------------------------------
  1  \w    -84.00  94.00   0.50    0.50    --    5.00  37.00  82.00  356
  2  \w   -179.00  -1.00   0.50    0.50    --  -90.00  37.00  82.00  356
  3  \w    -89.00  89.00   0.50    0.50    --    0.00   0.00-180.00  356
  4  \w    -89.00  89.00   0.50    0.50    --    0.00  37.00  82.00  356
  5  \w   -179.00  -1.00   0.50    0.50    --  -90.00  56.00 -63.82  356
  6  \w   -179.00  -1.00   0.50    0.50    --  -90.00  58.00-161.78  356
  7  \w   -179.00  -1.00   0.50    0.50    --  -90.00  59.00   0.28  356
  8  \w   -179.00  -1.00   0.50    0.50    --  -90.00  59.00   0.28  356
  9  \w   -137.00 -58.00   0.50    0.50    --  -90.00  58.00 124.85  158
 10  \w   -169.00-127.00   0.50    0.50    --  -90.00  59.00-124.59   84
 11  \w   -107.00 -66.00   0.50    0.50    --  -90.00  59.00-124.59   82
 12  \w   -179.00  -2.00   0.50    0.50    --  -90.00  59.00  49.40  354
 13  \w   -179.00  -1.00   0.50    0.50    --  -90.00  59.00 -38.54  356
 14  \w    -58.00 -31.00   0.50    0.50    --  -90.00  58.00-161.78   54
 15  \w   -126.00 -93.00   0.50    0.50    --  -90.00  10.00 -60.00   66
 16  \w    -55.00 -16.00   0.50    0.50    --  -90.00  10.00 -60.00   78
 17  \w   -178.00 -49.00   0.50    0.50    --  -90.00  59.00-154.16  258
 18  \w   -179.00-149.00   0.50    0.50    --  -90.00  58.00  92.60   60
 19  \w   -139.00 -92.00   0.50    0.50    --  -90.00  58.00  92.60   94
 20  \w    -29.00  -2.00   0.50    0.50    --  -90.00  58.00  92.60   54
 21  \w   -135.00-109.00   0.50    0.50    --  -90.00  58.00  22.68   52
 22  \w    -55.00 -29.00   0.50    0.50    --  -90.00  58.00  22.68   52
 23  \w   -178.00-145.00   0.50    0.50    --  -90.00  20.00-180.00   66
 24  \w    -57.00 -30.00   0.50    0.50    --  -90.00  20.00-180.00   54
;
_diffrn_measurement_device 'four-circle diffractometer'
_diffrn_measurement_device_type 'XtaLAB AFC11 (RCD3): quarter-chi single'
_diffrn_measurement_method '\w scans'
_diffrn_orient_matrix_type 'CrysAlisPro convention (1999,Acta A55,543-557)'
_diffrn_orient_matrix_UB_11 0.0461751000
_diffrn_orient_matrix_UB_12 -0.0655358000
_diffrn_orient_matrix_UB_13 -0.0512878000
_diffrn_orient_matrix_UB_21 0.1502457000
_diffrn_orient_matrix_UB_22 0.0009378000
_diffrn_orient_matrix_UB_23 0.0070840000
_diffrn_orient_matrix_UB_31 0.0074102000
_diffrn_orient_matrix_UB_32 -0.0891436000
_diffrn_orient_matrix_UB_33 0.0702008000
_diffrn_radiation_monochromator mirror
_diffrn_radiation_probe x-ray
_diffrn_radiation_type 'Cu K\a'
_diffrn_radiation_wavelength 1.54184
_diffrn_reflns_av_R_equivalents 0.0834
_diffrn_reflns_av_unetI/netI 0.0348
_diffrn_reflns_Laue_measured_fraction_full 0.985
_diffrn_reflns_Laue_measured_fraction_max 0.984
_diffrn_reflns_limit_h_max 12
_diffrn_reflns_limit_h_min -12
_diffrn_reflns_limit_k_max 17
_diffrn_reflns_limit_k_min -18
_diffrn_reflns_limit_l_max 22
_diffrn_reflns_limit_l_min -22
_diffrn_reflns_number 44092
_diffrn_reflns_point_group_measured_fraction_full 0.985
_diffrn_reflns_point_group_measured_fraction_max 0.984
_diffrn_reflns_theta_full 67.684
_diffrn_reflns_theta_max 68.250
_diffrn_reflns_theta_min 2.502
_diffrn_source 'Rotating-anode X-ray tube'
_diffrn_source_type 'Rigaku (Cu) X-ray Source'
_exptl_absorpt_coefficient_mu 4.064
_exptl_absorpt_correction_T_max 1.00000
_exptl_absorpt_correction_T_min 0.14868
_exptl_absorpt_correction_type multi-scan
_exptl_absorpt_process_details
;
CrysAlisPro 1.171.40.39a (Rigaku Oxford Diffraction, 2019)
Empirical absorption correction using spherical harmonics,
 implemented in SCALE3 ABSPACK scaling algorithm.
;
_exptl_crystal_colour 'dark red'
_exptl_crystal_colour_modifier dark
_exptl_crystal_colour_primary red
_exptl_crystal_density_diffrn 1.552
_exptl_crystal_description plate
_exptl_crystal_F_000 1230
_exptl_crystal_size_max 0.7
_exptl_crystal_size_mid 0.6
_exptl_crystal_size_min 0.15
_refine_diff_density_max 3.448
_refine_diff_density_min -1.244
_refine_diff_density_rms 0.133
_refine_ls_extinction_method none
_refine_ls_goodness_of_fit_ref 1.061
_refine_ls_hydrogen_treatment constr
_refine_ls_matrix_type full
_refine_ls_number_parameters 622
_refine_ls_number_reflns 9332
_refine_ls_number_restraints 7
_refine_ls_restrained_S_all 1.064
_refine_ls_R_factor_all 0.0676
_refine_ls_R_factor_gt 0.0666
_refine_ls_shift/su_max 0.001
_refine_ls_shift/su_mean 0.000
_refine_ls_structure_factor_coef Fsqd
_refine_ls_weighting_details 'w=1/[\s^2^(Fo^2^)+(0.1141P)^2^+7.3661P] where P=(Fo^2^+2Fc^2^)/3'
_refine_ls_weighting_scheme calc
_refine_ls_wR_factor_gt 0.1824
_refine_ls_wR_factor_ref 0.1835
_reflns_Friedel_coverage 0.000
_reflns_number_gt 8998
_reflns_number_total 9332
_reflns_threshold_expression 'I > 2\s(I)'
_cod_data_source_file d1dt00711d2.cif
_cod_data_source_block FeROP5
_cod_depositor_comments 'Adding full bibliography for 7707347--7707359.cif.'
_cod_original_cell_volume 2598.13(11)
_cod_database_code 7707359
_shelx_shelxl_version_number 2018/3
_chemical_oxdiff_formula 'C56 H58 N6 O2 Br3 Cu2'
_chemical_oxdiff_usercomment 'Cu tBu macro'
_shelx_space_group_comment
;
The symmetry employed for this shelxl refinement is uniquely defined
by the following loop, which should always be used as a source of
symmetry information in preference to the above space-group names.
They are only intended as comments.
;
_cell_oxdiff_angle_alpha 71.443(2)
_cell_oxdiff_angle_beta 82.738(2)
_cell_oxdiff_angle_gamma 76.600(2)
_cell_oxdiff_length_a 10.0808(2)
_cell_oxdiff_length_b 15.0015(4)
_cell_oxdiff_length_c 18.6604(4)
_cell_oxdiff_measurement_reflns_used 28839
_cell_oxdiff_volume 2598.13(11)
_shelx_estimated_absorpt_t_max 0.579
_shelx_estimated_absorpt_t_min 0.162
_reflns_odcompleteness_completeness 98.43
_reflns_odcompleteness_iscentric 1
_reflns_odcompleteness_theta 68.13
_olex2_refinement_description
;
1. Fixed Uiso
 At 1.2 times of:
  All C(H) groups, All C(H,H) groups, All N(H) groups
 At 1.5 times of:
  All C(H,H,H) groups
2. Restrained distances
 C39-C40 \\sim C39-C40A
 with sigma of 0.02
 C40-C41 \\sim C40A-C41A
 with sigma of 0.02
 C41-C42 \\sim C41A-C42A
 with sigma of 0.02
 C41-C43 \\sim C41A-C43
 with sigma of 0.04
 C42-C43 \\sim C42A-C43
 with sigma of 0.02
 C39-C41 \\sim C39-C41A
 with sigma of 0.04
 C40-C42 \\sim C40A-C42A
 with sigma of 0.04
3. Others
 Sof(C42A)=Sof(H42A)=Sof(C41A)=Sof(H41A)=Sof(C40A)=Sof(H40A)=1-FVAR(1)
 Sof(C40)=Sof(H40)=Sof(C41)=Sof(H41)=Sof(C42)=Sof(H42)=FVAR(1)
4.a Secondary CH2 refined with riding coordinates:
 C18(H18A,H18B), C19(H19A,H19B), C44(H44A,H44B), C45(H45A,H45B)
4.b Me refined with riding coordinates:
 C8(H8A,H8B,H8C), C9(H9A,H9B,H9C), C10(H10A,H10B,H10C), C34(H34A,H34B,H34C),
 C35(H35A,H35B,H35C), C36(H36A,H36B,H36C)
4.c Aromatic/amide H refined with riding coordinates:
 N2(H2), N4(H4), C3(H3), C5(H5), C11(H11), C13(H13), C14(H14), C15(H15),
 C16(H16), C21(H21), C22(H22), C23(H23), C24(H24), C26(H26), C29(H29), C31(H31),
  C37(H37), C39(H39), C40(H40), C41(H41), C42(H42), C47(H47), C48(H48),
 C49(H49), C50(H50), C52(H52), C42A(H42A), C41A(H41A), C40A(H40A)
4.d Idealised Me refined as rotating group:
 C54(H54A,H54B,H54C), C56(H56A,H56B,H56C)
;
_olex2_submission_special_instructions 'No special instructions were received'
_oxdiff_exptl_absorpt_empirical_details
;
Empirical correction (ABSPACK) includes:
- Absorption correction using spherical harmonics
- Frame scaling
;
_oxdiff_exptl_absorpt_empirical_full_max 2.423
_oxdiff_exptl_absorpt_empirical_full_min 0.374

loop_
_space_group_symop_operation_xyz
'x, y, z'
'-x, -y, -z'

loop_
_atom_site_label
_atom_site_type_symbol
_atom_site_fract_x
_atom_site_fract_y
_atom_site_fract_z
_atom_site_U_iso_or_equiv
_atom_site_adp_type
_atom_site_occupancy
_atom_site_site_symmetry_order
_atom_site_calc_flag
_atom_site_refinement_flags_posn
_atom_site_refinement_flags_adp
_atom_site_refinement_flags_occupancy
_atom_site_disorder_assembly
_atom_site_disorder_group
O1 O 0.5334(3) 0.7083(2) 0.65084(15) 0.0247(6) Uani 1 1 d . . . . .
O2 O 0.4392(3) 0.61491(19) 0.86735(15) 0.0230(6) Uani 1 1 d . . . . .
Cu1 Cu 0.48662(6) 0.66141(4) 0.75933(3) 0.02110(17) Uani 1 1 d . . . . .
Br1 Br 0.69282(4) 0.53073(3) 0.77745(2) 0.02806(15) Uani 1 1 d . . . . .
Br2 Br 0.01978(7) 0.97169(5) 0.76553(4) 0.0584(2) Uani 1 1 d . . . . .
Cu2 Cu 0.13007(8) 1.09199(5) 0.73917(4) 0.0393(2) Uani 1 1 d . . . . .
Br4 Br 0.24283(6) 1.21200(4) 0.70911(3) 0.04989(19) Uani 1 1 d . . . . .
N1 N 0.3028(3) 0.6370(2) 0.73413(18) 0.0230(7) Uani 1 1 d . . . . .
N2 N 0.3650(3) 0.4612(2) 0.96200(18) 0.0219(7) Uani 1 1 d . . . . .
H2 H 0.406646 0.487994 0.918784 0.026 Uiso 1 1 calc R U . . .
N3 N 0.4742(4) 0.7972(2) 0.76873(19) 0.0257(7) Uani 1 1 d . . . . .
N4 N 0.7368(4) 0.7676(2) 0.55997(19) 0.0248(7) Uani 1 1 d . . . . .
H4 H 0.691394 0.759531 0.604289 0.030 Uiso 1 1 calc R U . . .
C1 C 0.4872(4) 0.6929(3) 0.5948(2) 0.0226(8) Uani 1 1 d . . . . .
C2 C 0.5594(4) 0.7123(3) 0.5224(2) 0.0249(8) Uani 1 1 d . . . . .
C3 C 0.5115(4) 0.6955(3) 0.4606(2) 0.0266(8) Uani 1 1 d . . . . .
H3 H 0.563051 0.708005 0.413478 0.032 Uiso 1 1 calc R U . . .
C4 C 0.3934(4) 0.6618(3) 0.4658(2) 0.0266(8) Uani 1 1 d . . . . .
C5 C 0.3202(4) 0.6472(3) 0.5361(2) 0.0252(8) Uani 1 1 d . . . . .
H5 H 0.235749 0.627365 0.540806 0.030 Uiso 1 1 calc R U . . .
C6 C 0.3638(4) 0.6602(3) 0.5999(2) 0.0228(8) Uani 1 1 d . . . . .
C7 C 0.3426(5) 0.6397(3) 0.4008(2) 0.0290(9) Uani 1 1 d . . . . .
C8 C 0.4519(6) 0.6392(4) 0.3363(3) 0.0433(12) Uani 1 1 d . . . . .
H8A H 0.416235 0.624869 0.295621 0.065 Uiso 1 1 calc R U . . .
H8B H 0.476731 0.702383 0.316758 0.065 Uiso 1 1 calc R U . . .
H8C H 0.532803 0.590130 0.355077 0.065 Uiso 1 1 calc R U . . .
C9 C 0.2139(6) 0.7149(4) 0.3718(3) 0.0384(11) Uani 1 1 d . . . . .
H9A H 0.144334 0.714655 0.413582 0.058 Uiso 1 1 calc R U . . .
H9B H 0.236720 0.778617 0.351607 0.058 Uiso 1 1 calc R U . . .
H9C H 0.178378 0.699300 0.331686 0.058 Uiso 1 1 calc R U . . .
C10 C 0.3085(5) 0.5395(3) 0.4289(3) 0.0340(10) Uani 1 1 d . . . . .
H10A H 0.238328 0.536836 0.470587 0.051 Uiso 1 1 calc R U . . .
H10B H 0.274352 0.525964 0.387370 0.051 Uiso 1 1 calc R U . . .
H10C H 0.390924 0.491457 0.446804 0.051 Uiso 1 1 calc R U . . .
C11 C 0.2751(4) 0.6403(3) 0.6679(2) 0.0233(8) Uani 1 1 d . . . . .
H11 H 0.188405 0.628761 0.663058 0.028 Uiso 1 1 calc R U . . .
C12 C 0.1973(4) 0.6166(3) 0.7928(2) 0.0247(8) Uani 1 1 d . . . . .
C13 C 0.1295(4) 0.6908(3) 0.8219(2) 0.0270(8) Uani 1 1 d . . . . .
H13 H 0.152200 0.752456 0.802191 0.032 Uiso 1 1 calc R U . . .
C14 C 0.0285(4) 0.6747(4) 0.8800(2) 0.0328(10) Uani 1 1 d . . . . .
H14 H -0.017964 0.725217 0.899899 0.039 Uiso 1 1 calc R U . . .
C15 C -0.0037(4) 0.5851(4) 0.9083(2) 0.0339(10) Uani 1 1 d . . . . .
H15 H -0.071848 0.573713 0.948355 0.041 Uiso 1 1 calc R U . . .
C16 C 0.0628(5) 0.5116(4) 0.8788(2) 0.0322(9) Uani 1 1 d . . . . .
H16 H 0.037642 0.450730 0.898428 0.039 Uiso 1 1 calc R U . . .
C17 C 0.1661(4) 0.5243(3) 0.8208(2) 0.0281(9) Uani 1 1 d . . . . .
C18 C 0.2429(5) 0.4418(3) 0.7931(2) 0.0303(9) Uani 1 1 d . . . . .
H18A H 0.262322 0.465830 0.737708 0.036 Uiso 1 1 calc R U . . .
H18B H 0.184258 0.394186 0.802373 0.036 Uiso 1 1 calc R U . . .
C19 C 0.3789(5) 0.3912(3) 0.8315(2) 0.0289(9) Uani 1 1 d . . . . .
H19A H 0.434270 0.349552 0.802142 0.035 Uiso 1 1 calc R U . . .
H19B H 0.430491 0.440388 0.830204 0.035 Uiso 1 1 calc R U . . .
C20 C 0.3595(4) 0.3312(3) 0.9123(2) 0.0255(8) Uani 1 1 d . . . . .
C21 C 0.3436(5) 0.2371(3) 0.9257(3) 0.0301(9) Uani 1 1 d . . . . .
H21 H 0.347005 0.213231 0.883949 0.036 Uiso 1 1 calc R U . . .
C22 C 0.3233(5) 0.1781(3) 0.9978(3) 0.0324(9) Uani 1 1 d . . . . .
H22 H 0.313954 0.114114 1.005543 0.039 Uiso 1 1 calc R U . . .
C23 C 0.3165(5) 0.2127(3) 1.0597(2) 0.0295(9) Uani 1 1 d . . . . .
H23 H 0.301254 0.172381 1.109487 0.035 Uiso 1 1 calc R U . . .
C24 C 0.3319(4) 0.3056(3) 1.0486(2) 0.0257(8) Uani 1 1 d . . . . .
H24 H 0.328085 0.329003 1.090632 0.031 Uiso 1 1 calc R U . . .
C25 C 0.3529(4) 0.3647(3) 0.9752(2) 0.0244(8) Uani 1 1 d . . . . .
C26 C 0.3210(4) 0.5149(3) 1.0072(2) 0.0227(8) Uani 1 1 d . . . . .
H26 H 0.286370 0.485612 1.056847 0.027 Uiso 1 1 calc R U . . .
C27 C 0.3769(4) 0.6636(3) 0.9130(2) 0.0212(8) Uani 1 1 d . . . . .
C28 C 0.3587(4) 0.7646(3) 0.8953(2) 0.0235(8) Uani 1 1 d . . . . .
C29 C 0.2915(4) 0.8113(3) 0.9480(2) 0.0260(8) Uani 1 1 d . . . . .
H29 H 0.279788 0.879192 0.934361 0.031 Uiso 1 1 calc R U . . .
C30 C 0.2412(4) 0.7633(3) 1.0193(2) 0.0253(8) Uani 1 1 d . . . . .
C31 C 0.2578(4) 0.6648(3) 1.0369(2) 0.0239(8) Uani 1 1 d . . . . .
H31 H 0.224393 0.630053 1.085137 0.029 Uiso 1 1 calc R U . . .
C32 C 0.3225(4) 0.6140(3) 0.9857(2) 0.0230(8) Uani 1 1 d . . . . .
C33 C 0.1647(5) 0.8167(3) 1.0751(2) 0.0296(9) Uani 1 1 d . . . . .
C34 C 0.1845(8) 0.9199(4) 1.0519(4) 0.0597(17) Uani 1 1 d . . . . .
H34A H 0.281916 0.920091 1.050608 0.090 Uiso 1 1 calc R U . . .
H34B H 0.149983 0.954320 1.001597 0.090 Uiso 1 1 calc R U . . .
H34C H 0.134341 0.951599 1.088645 0.090 Uiso 1 1 calc R U . . .
C35 C 0.2193(9) 0.7668(5) 1.1536(3) 0.073(2) Uani 1 1 d . . . . .
H35A H 0.316991 0.766725 1.151330 0.109 Uiso 1 1 calc R U . . .
H35B H 0.170312 0.801185 1.188964 0.109 Uiso 1 1 calc R U . . .
H35C H 0.205682 0.700496 1.171085 0.109 Uiso 1 1 calc R U . . .
C36 C 0.0143(7) 0.8180(7) 1.0768(5) 0.077(2) Uani 1 1 d . . . . .
H36A H 0.000042 0.751922 1.091607 0.116 Uiso 1 1 calc R U . . .
H36B H -0.035260 0.850066 1.113391 0.116 Uiso 1 1 calc R U . . .
H36C H -0.019618 0.852787 1.026343 0.116 Uiso 1 1 calc R U . . .
C37 C 0.4083(4) 0.8250(3) 0.8244(2) 0.0248(8) Uani 1 1 d . . . . .
H37 H 0.390443 0.891954 0.818235 0.030 Uiso 1 1 calc R U . . .
C38 C 0.5104(5) 0.8732(3) 0.7045(2) 0.0294(9) Uani 1 1 d . . . . .
C39 C 0.4049(6) 0.9340(4) 0.6595(3) 0.0427(12) Uani 1 1 d D . . . .
H39 H 0.314333 0.923346 0.665572 0.051 Uiso 1 1 calc R U . A 1
C40 C 0.4480(15) 1.0140(8) 0.6031(8) 0.033(3) Uiso 0.49(4) 1 d D . P B 1
H40 H 0.379788 1.061782 0.573809 0.040 Uiso 0.49(4) 1 calc R U P B 1
C41 C 0.5832(16) 1.0271(7) 0.5881(8) 0.035(4) Uiso 0.49(4) 1 d D . P B 1
H41 H 0.603992 1.080714 0.548200 0.042 Uiso 0.49(4) 1 calc R U P B 1
C42 C 0.6875(18) 0.9616(7) 0.6314(7) 0.030(3) Uiso 0.49(4) 1 d D . P B 1
H42 H 0.780016 0.968522 0.622785 0.036 Uiso 0.49(4) 1 calc R U P B 1
C43 C 0.6454(5) 0.8852(3) 0.6883(2) 0.0317(10) Uani 1 1 d D . . . .
C44 C 0.7625(5) 0.8194(4) 0.7341(2) 0.0359(10) Uani 1 1 d . . . . .
H44A H 0.724785 0.782186 0.783142 0.043 Uiso 1 1 calc R U . . .
H44B H 0.818649 0.859212 0.744904 0.043 Uiso 1 1 calc R U . . .
C45 C 0.8556(5) 0.7488(3) 0.6960(2) 0.0318(9) Uani 1 1 d . . . . .
H45A H 0.930920 0.710997 0.729375 0.038 Uiso 1 1 calc R U . . .
H45B H 0.802373 0.703452 0.691190 0.038 Uiso 1 1 calc R U . . .
C46 C 0.9162(4) 0.7953(3) 0.6192(2) 0.0295(9) Uani 1 1 d . . . . .
C47 C 1.0320(5) 0.8339(3) 0.6110(3) 0.0344(10) Uani 1 1 d . . . . .
H47 H 1.072676 0.830948 0.655140 0.041 Uiso 1 1 calc R U . . .
C48 C 1.0900(5) 0.8764(3) 0.5407(3) 0.0361(10) Uani 1 1 d . . . . .
H48 H 1.169313 0.901971 0.537072 0.043 Uiso 1 1 calc R U . . .
C49 C 1.0318(5) 0.8816(3) 0.4758(3) 0.0347(10) Uani 1 1 d . . . . .
H49 H 1.071518 0.910474 0.427425 0.042 Uiso 1 1 calc R U . . .
C50 C 0.9158(5) 0.8448(3) 0.4813(3) 0.0297(9) Uani 1 1 d . . . . .
H50 H 0.875530 0.848376 0.436909 0.036 Uiso 1 1 calc R U . . .
C51 C 0.8586(4) 0.8026(3) 0.5525(2) 0.0275(9) Uani 1 1 d . . . . .
C52 C 0.6841(4) 0.7460(3) 0.5087(2) 0.0258(8) Uani 1 1 d . . . . .
H52 H 0.730837 0.752985 0.460335 0.031 Uiso 1 1 calc R U . . .
N5 N 0.9710(6) 0.6019(4) 0.5333(4) 0.0702(18) Uani 1 1 d . . . . .
C53 C 0.9885(6) 0.5356(5) 0.5855(4) 0.0522(15) Uani 1 1 d . . . . .
C54 C 1.0075(7) 0.4502(7) 0.6506(5) 0.079(2) Uani 1 1 d . . . . .
H54A H 0.933788 0.457237 0.689229 0.118 Uiso 1 1 calc R U . . .
H54B H 1.095583 0.441816 0.671442 0.118 Uiso 1 1 calc R U . . .
H54C H 1.005985 0.393991 0.634950 0.118 Uiso 1 1 calc R U . . .
N6 N 0.4374(7) 1.0127(4) 0.8930(4) 0.0628(14) Uani 1 1 d . . . . .
C55 C 0.5105(7) 1.0400(4) 0.8421(4) 0.0487(13) Uani 1 1 d . . . . .
C56 C 0.6003(8) 1.0745(5) 0.7786(4) 0.0610(16) Uani 1 1 d . . . . .
H56A H 0.566591 1.071735 0.732459 0.092 Uiso 1 1 calc R U . . .
H56B H 0.692085 1.034278 0.786381 0.092 Uiso 1 1 calc R U . . .
H56C H 0.603785 1.140997 0.773376 0.092 Uiso 1 1 calc R U . . .
C42A C 0.6548(17) 0.9656(7) 0.6224(6) 0.028(3) Uiso 0.51(4) 1 d D . P B 2
H42A H 0.742160 0.981852 0.609398 0.033 Uiso 0.51(4) 1 calc R U P B 2
C41A C 0.5517(15) 1.0224(7) 0.5756(7) 0.033(3) Uiso 0.51(4) 1 d D . P B 2
H41A H 0.570448 1.073273 0.532489 0.039 Uiso 0.51(4) 1 calc R U P B 2
C40A C 0.4193(14) 1.0040(8) 0.5924(6) 0.031(3) Uiso 0.51(4) 1 d D . P B 2
H40A H 0.346204 1.037114 0.560195 0.037 Uiso 0.51(4) 1 calc R U P B 2

loop_
_atom_site_aniso_label
_atom_site_aniso_U_11
_atom_site_aniso_U_22
_atom_site_aniso_U_33
_atom_site_aniso_U_23
_atom_site_aniso_U_13
_atom_site_aniso_U_12
O1 0.0318(15) 0.0294(15) 0.0155(13) -0.0108(11) -0.0010(11) -0.0056(11)
O2 0.0290(14) 0.0223(13) 0.0179(13) -0.0107(11) 0.0001(10) -0.0002(11)
Cu1 0.0284(3) 0.0218(3) 0.0142(3) -0.0092(2) -0.0003(2) -0.0024(2)
Br1 0.0322(3) 0.0234(2) 0.0242(2) -0.00769(18) 0.00121(17) 0.00216(17)
Br2 0.0583(4) 0.0511(4) 0.0795(5) -0.0393(3) 0.0131(3) -0.0193(3)
Cu2 0.0458(4) 0.0403(4) 0.0340(4) -0.0166(3) 0.0044(3) -0.0089(3)
Br4 0.0607(4) 0.0514(4) 0.0386(3) -0.0127(3) 0.0116(2) -0.0223(3)
N1 0.0263(16) 0.0262(17) 0.0170(16) -0.0101(13) -0.0002(13) -0.0016(13)
N2 0.0277(16) 0.0221(16) 0.0177(15) -0.0097(13) -0.0017(12) -0.0035(13)
N3 0.0349(18) 0.0225(17) 0.0179(16) -0.0063(13) -0.0004(13) -0.0028(14)
N4 0.0281(17) 0.0259(17) 0.0212(17) -0.0105(14) -0.0002(13) -0.0031(13)
C1 0.031(2) 0.0181(18) 0.0180(18) -0.0081(15) -0.0037(15) 0.0001(15)
C2 0.031(2) 0.024(2) 0.022(2) -0.0105(16) -0.0014(16) -0.0038(16)
C3 0.035(2) 0.028(2) 0.0179(19) -0.0118(16) 0.0029(16) -0.0052(17)
C4 0.034(2) 0.027(2) 0.0196(19) -0.0110(16) 0.0011(16) -0.0052(16)
C5 0.031(2) 0.026(2) 0.021(2) -0.0111(16) -0.0021(16) -0.0040(16)
C6 0.032(2) 0.0208(18) 0.0165(18) -0.0089(15) -0.0012(15) -0.0019(15)
C7 0.036(2) 0.033(2) 0.022(2) -0.0158(17) 0.0009(17) -0.0064(18)
C8 0.049(3) 0.067(3) 0.028(2) -0.029(2) 0.007(2) -0.024(3)
C9 0.056(3) 0.037(3) 0.023(2) -0.0112(19) -0.010(2) -0.004(2)
C10 0.042(2) 0.036(2) 0.029(2) -0.0172(19) -0.0035(18) -0.0072(19)
C11 0.028(2) 0.0226(19) 0.0197(19) -0.0090(15) -0.0024(15) -0.0018(15)
C12 0.0261(19) 0.034(2) 0.0138(17) -0.0079(16) -0.0026(14) -0.0033(16)
C13 0.029(2) 0.032(2) 0.0208(19) -0.0111(17) -0.0031(16) -0.0025(16)
C14 0.024(2) 0.048(3) 0.025(2) -0.015(2) -0.0023(16) 0.0011(18)
C15 0.026(2) 0.052(3) 0.022(2) -0.009(2) -0.0006(16) -0.0066(19)
C16 0.032(2) 0.041(3) 0.023(2) -0.0056(18) -0.0015(17) -0.0113(18)
C17 0.031(2) 0.037(2) 0.0175(19) -0.0083(17) -0.0041(16) -0.0078(17)
C18 0.041(2) 0.034(2) 0.021(2) -0.0109(17) -0.0011(17) -0.0144(19)
C19 0.039(2) 0.029(2) 0.023(2) -0.0146(17) 0.0042(17) -0.0090(18)
C20 0.028(2) 0.026(2) 0.025(2) -0.0141(17) 0.0003(15) -0.0023(15)
C21 0.037(2) 0.027(2) 0.030(2) -0.0172(18) -0.0015(17) -0.0039(17)
C22 0.039(2) 0.024(2) 0.037(2) -0.0132(18) -0.0033(19) -0.0060(17)
C23 0.038(2) 0.025(2) 0.024(2) -0.0042(17) -0.0038(17) -0.0062(17)
C24 0.028(2) 0.025(2) 0.025(2) -0.0104(16) -0.0027(16) -0.0024(15)
C25 0.0260(19) 0.025(2) 0.025(2) -0.0128(16) -0.0034(15) -0.0020(15)
C26 0.0244(19) 0.025(2) 0.0180(18) -0.0088(15) -0.0037(14) 0.0001(15)
C27 0.0257(19) 0.025(2) 0.0146(17) -0.0095(15) -0.0022(14) -0.0035(15)
C28 0.029(2) 0.025(2) 0.0174(18) -0.0101(16) -0.0036(15) -0.0012(15)
C29 0.035(2) 0.023(2) 0.0212(19) -0.0125(16) -0.0025(16) 0.0009(16)
C30 0.030(2) 0.026(2) 0.0203(19) -0.0127(16) -0.0032(15) 0.0020(16)
C31 0.0254(19) 0.030(2) 0.0183(18) -0.0128(16) -0.0015(14) -0.0009(15)
C32 0.0273(19) 0.025(2) 0.0171(18) -0.0089(15) -0.0042(15) -0.0006(15)
C33 0.041(2) 0.027(2) 0.020(2) -0.0139(17) 0.0033(17) 0.0023(17)
C34 0.092(5) 0.040(3) 0.050(3) -0.028(3) 0.026(3) -0.016(3)
C35 0.132(7) 0.049(3) 0.028(3) -0.023(3) -0.014(3) 0.023(4)
C36 0.048(4) 0.110(6) 0.099(6) -0.080(5) 0.021(4) -0.011(4)
C37 0.035(2) 0.0204(19) 0.0205(19) -0.0099(16) -0.0012(16) -0.0023(15)
C38 0.048(3) 0.0176(19) 0.021(2) -0.0093(16) 0.0050(17) -0.0016(17)
C39 0.048(3) 0.036(3) 0.031(2) -0.005(2) 0.007(2) 0.006(2)
C43 0.051(3) 0.025(2) 0.024(2) -0.0154(17) 0.0066(18) -0.0096(19)
C44 0.043(3) 0.052(3) 0.021(2) -0.015(2) 0.0029(18) -0.022(2)
C45 0.038(2) 0.034(2) 0.025(2) -0.0068(18) -0.0091(18) -0.0091(18)
C46 0.032(2) 0.028(2) 0.028(2) -0.0091(17) -0.0066(17) -0.0011(17)
C47 0.036(2) 0.033(2) 0.035(2) -0.0111(19) -0.0114(19) -0.0035(18)
C48 0.035(2) 0.031(2) 0.043(3) -0.014(2) -0.002(2) -0.0067(18)
C49 0.037(2) 0.028(2) 0.039(3) -0.0125(19) 0.0052(19) -0.0060(18)
C50 0.037(2) 0.024(2) 0.029(2) -0.0109(17) 0.0001(17) -0.0044(17)
C51 0.028(2) 0.024(2) 0.032(2) -0.0120(17) -0.0024(17) -0.0011(16)
C52 0.031(2) 0.027(2) 0.0188(19) -0.0074(16) 0.0019(15) -0.0054(16)
N5 0.062(3) 0.044(3) 0.112(5) -0.041(3) 0.029(3) -0.019(3)
C53 0.035(3) 0.047(3) 0.087(5) -0.041(4) 0.007(3) -0.009(2)
C54 0.045(4) 0.117(7) 0.084(5) -0.043(5) -0.022(3) -0.006(4)
N6 0.088(4) 0.035(3) 0.068(4) -0.018(2) -0.006(3) -0.013(3)
C55 0.074(4) 0.027(2) 0.051(3) -0.019(2) -0.009(3) -0.009(2)
C56 0.076(4) 0.051(3) 0.064(4) -0.030(3) 0.000(3) -0.011(3)

loop_
_atom_type_symbol
_atom_type_description
_atom_type_scat_dispersion_real
_atom_type_scat_dispersion_imag
_atom_type_scat_source
C C 0.0181 0.0091 'International Tables Vol C Tables 4.2.6.8 and 6.1.1.4'
H H 0.0000 0.0000 'International Tables Vol C Tables 4.2.6.8 and 6.1.1.4'
Br Br -0.6763 1.2805 'International Tables Vol C Tables 4.2.6.8 and 6.1.1.4'
Cu Cu -1.9646 0.5888 'International Tables Vol C Tables 4.2.6.8 and 6.1.1.4'
N N 0.0311 0.0180 'International Tables Vol C Tables 4.2.6.8 and 6.1.1.4'
O O 0.0492 0.0322 'International Tables Vol C Tables 4.2.6.8 and 6.1.1.4'

loop_
_geom_angle_atom_site_label_1
_geom_angle_atom_site_label_2
_geom_angle_atom_site_label_3
_geom_angle
_geom_angle_site_symmetry_1
_geom_angle_site_symmetry_3
_geom_angle_publ_flag
C1 O1 Cu1 129.1(3) . . ?
C27 O2 Cu1 128.9(2) . . ?
O1 Cu1 Br1 91.57(9) . . ?
O1 Cu1 N1 89.23(12) . . ?
O1 Cu1 N3 90.12(13) . . ?
O2 Cu1 O1 179.75(13) . . ?
O2 Cu1 Br1 88.65(8) . . ?
O2 Cu1 N1 90.58(12) . . ?
O2 Cu1 N3 89.83(12) . . ?
N1 Cu1 Br1 119.56(9) . . ?
N3 Cu1 Br1 125.79(10) . . ?
N3 Cu1 N1 114.64(14) . . ?
Br2 Cu2 Br4 178.17(4) . . ?
C11 N1 Cu1 124.3(3) . . ?
C11 N1 C12 115.6(3) . . ?
C12 N1 Cu1 120.0(2) . . ?
C25 N2 H2 116.4 . . ?
C26 N2 H2 116.4 . . ?
C26 N2 C25 127.2(4) . . ?
C37 N3 Cu1 122.9(3) . . ?
C37 N3 C38 114.9(3) . . ?
C38 N3 Cu1 120.6(3) . . ?
C51 N4 H4 116.2 . . ?
C52 N4 H4 116.2 . . ?
C52 N4 C51 127.6(4) . . ?
O1 C1 C2 119.8(4) . . ?
O1 C1 C6 123.8(4) . . ?
C6 C1 C2 116.4(3) . . ?
C3 C2 C1 120.8(4) . . ?
C3 C2 C52 116.5(4) . . ?
C52 C2 C1 122.6(4) . . ?
C2 C3 H3 118.6 . . ?
C4 C3 C2 122.8(4) . . ?
C4 C3 H3 118.6 . . ?
C3 C4 C5 115.9(4) . . ?
C3 C4 C7 123.8(4) . . ?
C5 C4 C7 120.4(4) . . ?
C4 C5 H5 118.0 . . ?
C4 C5 C6 124.0(4) . . ?
C6 C5 H5 118.0 . . ?
C1 C6 C11 123.9(3) . . ?
C5 C6 C1 120.0(4) . . ?
C5 C6 C11 116.0(4) . . ?
C4 C7 C9 109.1(3) . . ?
C4 C7 C10 109.7(4) . . ?
C8 C7 C4 111.5(4) . . ?
C8 C7 C9 110.1(4) . . ?
C8 C7 C10 107.0(4) . . ?
C10 C7 C9 109.5(4) . . ?
C7 C8 H8A 109.5 . . ?
C7 C8 H8B 109.5 . . ?
C7 C8 H8C 109.5 . . ?
H8A C8 H8B 109.5 . . ?
H8A C8 H8C 109.5 . . ?
H8B C8 H8C 109.5 . . ?
C7 C9 H9A 109.5 . . ?
C7 C9 H9B 109.5 . . ?
C7 C9 H9C 109.5 . . ?
H9A C9 H9B 109.5 . . ?
H9A C9 H9C 109.5 . . ?
H9B C9 H9C 109.5 . . ?
C7 C10 H10A 109.5 . . ?
C7 C10 H10B 109.5 . . ?
C7 C10 H10C 109.5 . . ?
H10A C10 H10B 109.5 . . ?
H10A C10 H10C 109.5 . . ?
H10B C10 H10C 109.5 . . ?
N1 C11 C6 126.0(4) . . ?
N1 C11 H11 117.0 . . ?
C6 C11 H11 117.0 . . ?
C13 C12 N1 117.5(4) . . ?
C13 C12 C17 121.4(4) . . ?
C17 C12 N1 121.1(4) . . ?
C12 C13 H13 120.0 . . ?
C14 C13 C12 120.0(4) . . ?
C14 C13 H13 120.0 . . ?
C13 C14 H14 120.2 . . ?
C15 C14 C13 119.6(4) . . ?
C15 C14 H14 120.2 . . ?
C14 C15 H15 119.8 . . ?
C14 C15 C16 120.4(4) . . ?
C16 C15 H15 119.8 . . ?
C15 C16 H16 119.0 . . ?
C15 C16 C17 122.0(4) . . ?
C17 C16 H16 119.0 . . ?
C12 C17 C18 122.3(4) . . ?
C16 C17 C12 116.6(4) . . ?
C16 C17 C18 121.0(4) . . ?
C17 C18 H18A 108.9 . . ?
C17 C18 H18B 108.9 . . ?
C17 C18 C19 113.4(3) . . ?
H18A C18 H18B 107.7 . . ?
C19 C18 H18A 108.9 . . ?
C19 C18 H18B 108.9 . . ?
C18 C19 H19A 108.9 . . ?
C18 C19 H19B 108.9 . . ?
H19A C19 H19B 107.7 . . ?
C20 C19 C18 113.3(4) . . ?
C20 C19 H19A 108.9 . . ?
C20 C19 H19B 108.9 . . ?
C21 C20 C19 118.1(4) . . ?
C21 C20 C25 117.8(4) . . ?
C25 C20 C19 124.0(4) . . ?
C20 C21 H21 119.1 . . ?
C22 C21 C20 121.7(4) . . ?
C22 C21 H21 119.1 . . ?
C21 C22 H22 120.1 . . ?
C21 C22 C23 119.7(4) . . ?
C23 C22 H22 120.1 . . ?
C22 C23 H23 119.9 . . ?
C24 C23 C22 120.2(4) . . ?
C24 C23 H23 119.9 . . ?
C23 C24 H24 120.2 . . ?
C23 C24 C25 119.6(4) . . ?
C25 C24 H24 120.2 . . ?
C20 C25 N2 118.3(4) . . ?
C24 C25 N2 120.8(4) . . ?
C24 C25 C20 121.0(4) . . ?
N2 C26 H26 118.3 . . ?
N2 C26 C32 123.4(4) . . ?
C32 C26 H26 118.3 . . ?
O2 C27 C28 123.8(4) . . ?
O2 C27 C32 119.5(3) . . ?
C28 C27 C32 116.7(3) . . ?
C27 C28 C37 123.5(3) . . ?
C29 C28 C27 120.2(4) . . ?
C29 C28 C37 116.3(4) . . ?
C28 C29 H29 118.3 . . ?
C30 C29 C28 123.3(4) . . ?
C30 C29 H29 118.3 . . ?
C29 C30 C33 122.2(4) . . ?
C31 C30 C29 116.8(4) . . ?
C31 C30 C33 120.9(4) . . ?
C30 C31 H31 118.8 . . ?
C30 C31 C32 122.4(4) . . ?
C32 C31 H31 118.8 . . ?
C26 C32 C27 122.3(4) . . ?
C31 C32 C26 117.0(4) . . ?
C31 C32 C27 120.5(4) . . ?
C34 C33 C30 111.7(4) . . ?
C34 C33 C35 107.2(5) . . ?
C35 C33 C30 109.8(4) . . ?
C36 C33 C30 108.7(4) . . ?
C36 C33 C34 108.6(5) . . ?
C36 C33 C35 110.8(6) . . ?
C33 C34 H34A 109.5 . . ?
C33 C34 H34B 109.5 . . ?
C33 C34 H34C 109.5 . . ?
H34A C34 H34B 109.5 . . ?
H34A C34 H34C 109.5 . . ?
H34B C34 H34C 109.5 . . ?
C33 C35 H35A 109.5 . . ?
C33 C35 H35B 109.5 . . ?
C33 C35 H35C 109.5 . . ?
H35A C35 H35B 109.5 . . ?
H35A C35 H35C 109.5 . . ?
H35B C35 H35C 109.5 . . ?
C33 C36 H36A 109.5 . . ?
C33 C36 H36B 109.5 . . ?
C33 C36 H36C 109.5 . . ?
H36A C36 H36B 109.5 . . ?
H36A C36 H36C 109.5 . . ?
H36B C36 H36C 109.5 . . ?
N3 C37 C28 126.7(4) . . ?
N3 C37 H37 116.7 . . ?
C28 C37 H37 116.7 . . ?
C39 C38 N3 117.3(4) . . ?
C43 C38 N3 121.1(4) . . ?
C43 C38 C39 121.6(4) . . ?
C38 C39 H39 123.5 . . ?
C38 C39 C40 112.9(8) . . ?
C40 C39 H39 123.5 . . ?
C40A C39 C38 126.4(8) . . ?
C39 C40 H40 117.5 . . ?
C41 C40 C39 124.9(10) . . ?
C41 C40 H40 117.5 . . ?
C40 C41 H41 119.8 . . ?
C42 C41 C40 120.4(9) . . ?
C42 C41 H41 119.8 . . ?
C41 C42 H42 122.5 . . ?
C41 C42 C43 115.0(11) . . ?
C43 C42 H42 122.5 . . ?
C38 C43 C42 124.7(9) . . ?
C38 C43 C44 123.2(4) . . ?
C38 C43 C42A 110.5(8) . . ?
C42 C43 C44 112.0(9) . . ?
C42A C43 C44 126.3(8) . . ?
C43 C44 H44A 108.6 . . ?
C43 C44 H44B 108.6 . . ?
C43 C44 C45 114.9(4) . . ?
H44A C44 H44B 107.5 . . ?
C45 C44 H44A 108.6 . . ?
C45 C44 H44B 108.6 . . ?
C44 C45 H45A 108.6 . . ?
C44 C45 H45B 108.6 . . ?
H45A C45 H45B 107.6 . . ?
C46 C45 C44 114.5(4) . . ?
C46 C45 H45A 108.6 . . ?
C46 C45 H45B 108.6 . . ?
C47 C46 C45 121.3(4) . . ?
C47 C46 C51 116.8(4) . . ?
C51 C46 C45 121.9(4) . . ?
C46 C47 H47 118.9 . . ?
C48 C47 C46 122.2(4) . . ?
C48 C47 H47 118.9 . . ?
C47 C48 H48 120.2 . . ?
C47 C48 C49 119.7(4) . . ?
C49 C48 H48 120.2 . . ?
C48 C49 H49 120.0 . . ?
C50 C49 C48 120.0(4) . . ?
C50 C49 H49 120.0 . . ?
C49 C50 H50 120.2 . . ?
C49 C50 C51 119.5(4) . . ?
C51 C50 H50 120.2 . . ?
C46 C51 N4 117.4(4) . . ?
C50 C51 N4 120.8(4) . . ?
C50 C51 C46 121.7(4) . . ?
N4 C52 C2 122.7(4) . . ?
N4 C52 H52 118.7 . . ?
C2 C52 H52 118.7 . . ?
N5 C53 C54 178.0(7) . . ?
C53 C54 H54A 109.5 . . ?
C53 C54 H54B 109.5 . . ?
C53 C54 H54C 109.5 . . ?
H54A C54 H54B 109.5 . . ?
H54A C54 H54C 109.5 . . ?
H54B C54 H54C 109.5 . . ?
N6 C55 C56 179.6(8) . . ?
C55 C56 H56A 109.5 . . ?
C55 C56 H56B 109.5 . . ?
C55 C56 H56C 109.5 . . ?
H56A C56 H56B 109.5 . . ?
H56A C56 H56C 109.5 . . ?
H56B C56 H56C 109.5 . . ?
C43 C42A H42A 116.1 . . ?
C41A C42A C43 127.8(11) . . ?
C41A C42A H42A 116.1 . . ?
C42A C41A H41A 120.4 . . ?
C42A C41A C40A 119.3(9) . . ?
C40A C41A H41A 120.4 . . ?
C39 C40A C41A 113.9(10) . . ?
C39 C40A H40A 123.1 . . ?
C41A C40A H40A 123.1 . . ?

loop_
_geom_bond_atom_site_label_1
_geom_bond_atom_site_label_2
_geom_bond_distance
_geom_bond_site_symmetry_2
_geom_bond_publ_flag
O1 Cu1 1.955(3) . ?
O1 C1 1.301(5) . ?
O2 Cu1 1.948(3) . ?
O2 C27 1.305(5) . ?
Cu1 Br1 2.4790(7) . ?
Cu1 N1 2.106(3) . ?
Cu1 N3 2.073(4) . ?
Br2 Cu2 2.2274(9) . ?
Cu2 Br4 2.2344(9) . ?
N1 C11 1.285(5) . ?
N1 C12 1.437(5) . ?
N2 H2 0.8800 . ?
N2 C25 1.421(5) . ?
N2 C26 1.316(5) . ?
N3 C37 1.291(5) . ?
N3 C38 1.443(5) . ?
N4 H4 0.8800 . ?
N4 C51 1.419(6) . ?
N4 C52 1.307(5) . ?
C1 C2 1.428(6) . ?
C1 C6 1.421(6) . ?
C2 C3 1.417(6) . ?
C2 C52 1.426(6) . ?
C3 H3 0.9500 . ?
C3 C4 1.378(6) . ?
C4 C5 1.399(6) . ?
C4 C7 1.529(6) . ?
C5 H5 0.9500 . ?
C5 C6 1.403(6) . ?
C6 C11 1.447(6) . ?
C7 C8 1.526(6) . ?
C7 C9 1.536(7) . ?
C7 C10 1.532(6) . ?
C8 H8A 0.9800 . ?
C8 H8B 0.9800 . ?
C8 H8C 0.9800 . ?
C9 H9A 0.9800 . ?
C9 H9B 0.9800 . ?
C9 H9C 0.9800 . ?
C10 H10A 0.9800 . ?
C10 H10B 0.9800 . ?
C10 H10C 0.9800 . ?
C11 H11 0.9500 . ?
C12 C13 1.394(6) . ?
C12 C17 1.411(6) . ?
C13 H13 0.9500 . ?
C13 C14 1.391(6) . ?
C14 H14 0.9500 . ?
C14 C15 1.378(7) . ?
C15 H15 0.9500 . ?
C15 C16 1.386(7) . ?
C16 H16 0.9500 . ?
C16 C17 1.402(6) . ?
C17 C18 1.504(6) . ?
C18 H18A 0.9900 . ?
C18 H18B 0.9900 . ?
C18 C19 1.545(6) . ?
C19 H19A 0.9900 . ?
C19 H19B 0.9900 . ?
C19 C20 1.505(6) . ?
C20 C21 1.395(6) . ?
C20 C25 1.405(6) . ?
C21 H21 0.9500 . ?
C21 C22 1.376(7) . ?
C22 H22 0.9500 . ?
C22 C23 1.396(6) . ?
C23 H23 0.9500 . ?
C23 C24 1.385(6) . ?
C24 H24 0.9500 . ?
C24 C25 1.395(6) . ?
C26 H26 0.9500 . ?
C26 C32 1.415(6) . ?
C27 C28 1.416(6) . ?
C27 C32 1.433(6) . ?
C28 C29 1.404(5) . ?
C28 C37 1.450(6) . ?
C29 H29 0.9500 . ?
C29 C30 1.390(6) . ?
C30 C31 1.382(6) . ?
C30 C33 1.536(5) . ?
C31 H31 0.9500 . ?
C31 C32 1.411(5) . ?
C33 C34 1.523(7) . ?
C33 C35 1.525(7) . ?
C33 C36 1.508(8) . ?
C34 H34A 0.9800 . ?
C34 H34B 0.9800 . ?
C34 H34C 0.9800 . ?
C35 H35A 0.9800 . ?
C35 H35B 0.9800 . ?
C35 H35C 0.9800 . ?
C36 H36A 0.9800 . ?
C36 H36B 0.9800 . ?
C36 H36C 0.9800 . ?
C37 H37 0.9500 . ?
C38 C39 1.398(7) . ?
C38 C43 1.398(7) . ?
C39 H39 0.9500 . ?
C39 C40 1.435(11) . ?
C39 C40A 1.372(10) . ?
C40 H40 0.9500 . ?
C40 C41 1.402(15) . ?
C41 H41 0.9500 . ?
C41 C42 1.398(15) . ?
C42 H42 0.9500 . ?
C42 C43 1.399(10) . ?
C43 C44 1.508(7) . ?
C43 C42A 1.433(10) . ?
C44 H44A 0.9900 . ?
C44 H44B 0.9900 . ?
C44 C45 1.535(7) . ?
C45 H45A 0.9900 . ?
C45 H45B 0.9900 . ?
C45 C46 1.502(6) . ?
C46 C47 1.390(7) . ?
C46 C51 1.402(6) . ?
C47 H47 0.9500 . ?
C47 C48 1.384(7) . ?
C48 H48 0.9500 . ?
C48 C49 1.384(7) . ?
C49 H49 0.9500 . ?
C49 C50 1.384(7) . ?
C50 H50 0.9500 . ?
C50 C51 1.391(6) . ?
C52 H52 0.9500 . ?
N5 C53 1.147(9) . ?
C53 C54 1.451(12) . ?
C54 H54A 0.9800 . ?
C54 H54B 0.9800 . ?
C54 H54C 0.9800 . ?
N6 C55 1.153(8) . ?
C55 C56 1.431(10) . ?
C56 H56A 0.9800 . ?
C56 H56B 0.9800 . ?
C56 H56C 0.9800 . ?
C42A H42A 0.9500 . ?
C42A C41A 1.384(15) . ?
C41A H41A 0.9500 . ?
C41A C40A 1.402(14) . ?
C40A H40A 0.9500 . ?

loop_
_geom_torsion_atom_site_label_1
_geom_torsion_atom_site_label_2
_geom_torsion_atom_site_label_3
_geom_torsion_atom_site_label_4
_geom_torsion
_geom_torsion_site_symmetry_1
_geom_torsion_site_symmetry_2
_geom_torsion_site_symmetry_3
_geom_torsion_site_symmetry_4
_geom_torsion_publ_flag
O1 C1 C2 C3 179.6(4) . . . . ?
O1 C1 C2 C52 1.8(6) . . . . ?
O1 C1 C6 C5 178.7(4) . . . . ?
O1 C1 C6 C11 0.1(6) . . . . ?
O2 C27 C28 C29 -179.4(4) . . . . ?
O2 C27 C28 C37 -0.4(6) . . . . ?
O2 C27 C32 C26 -6.7(6) . . . . ?
O2 C27 C32 C31 178.4(4) . . . . ?
Cu1 O1 C1 C2 -163.5(3) . . . . ?
Cu1 O1 C1 C6 18.8(5) . . . . ?
Cu1 O2 C27 C28 -15.2(5) . . . . ?
Cu1 O2 C27 C32 164.7(3) . . . . ?
Cu1 N1 C11 C6 0.7(6) . . . . ?
Cu1 N1 C12 C13 68.9(4) . . . . ?
Cu1 N1 C12 C17 -109.6(4) . . . . ?
Cu1 N3 C37 C28 14.0(6) . . . . ?
Cu1 N3 C38 C39 93.4(4) . . . . ?
Cu1 N3 C38 C43 -86.4(4) . . . . ?
N1 C12 C13 C14 -178.6(4) . . . . ?
N1 C12 C17 C16 179.1(4) . . . . ?
N1 C12 C17 C18 1.7(6) . . . . ?
N2 C26 C32 C27 -2.2(6) . . . . ?
N2 C26 C32 C31 172.9(4) . . . . ?
N3 C38 C39 C40 172.7(8) . . . . ?
N3 C38 C39 C40A -173.2(9) . . . . ?
N3 C38 C43 C42 -174.2(7) . . . . ?
N3 C38 C43 C44 1.8(6) . . . . ?
N3 C38 C43 C42A -179.6(6) . . . . ?
C1 C2 C3 C4 1.2(6) . . . . ?
C1 C2 C52 N4 -4.6(6) . . . . ?
C1 C6 C11 N1 -9.8(6) . . . . ?
C2 C1 C6 C5 0.9(6) . . . . ?
C2 C1 C6 C11 -177.7(4) . . . . ?
C2 C3 C4 C5 1.7(6) . . . . ?
C2 C3 C4 C7 -177.7(4) . . . . ?
C3 C2 C52 N4 177.4(4) . . . . ?
C3 C4 C5 C6 -3.3(6) . . . . ?
C3 C4 C7 C8 11.9(6) . . . . ?
C3 C4 C7 C9 -109.9(5) . . . . ?
C3 C4 C7 C10 130.2(4) . . . . ?
C4 C5 C6 C1 2.1(6) . . . . ?
C4 C5 C6 C11 -179.2(4) . . . . ?
C5 C4 C7 C8 -167.4(4) . . . . ?
C5 C4 C7 C9 70.9(5) . . . . ?
C5 C4 C7 C10 -49.1(5) . . . . ?
C5 C6 C11 N1 171.5(4) . . . . ?
C6 C1 C2 C3 -2.5(6) . . . . ?
C6 C1 C2 C52 179.6(4) . . . . ?
C7 C4 C5 C6 176.0(4) . . . . ?
C11 N1 C12 C13 -110.0(4) . . . . ?
C11 N1 C12 C17 71.5(5) . . . . ?
C12 N1 C11 C6 179.5(4) . . . . ?
C12 C13 C14 C15 0.1(6) . . . . ?
C12 C17 C18 C19 82.1(5) . . . . ?
C13 C12 C17 C16 0.6(6) . . . . ?
C13 C12 C17 C18 -176.7(4) . . . . ?
C13 C14 C15 C16 -0.7(6) . . . . ?
C14 C15 C16 C17 1.4(7) . . . . ?
C15 C16 C17 C12 -1.3(6) . . . . ?
C15 C16 C17 C18 176.1(4) . . . . ?
C16 C17 C18 C19 -95.1(5) . . . . ?
C17 C12 C13 C14 0.0(6) . . . . ?
C17 C18 C19 C20 72.8(5) . . . . ?
C18 C19 C20 C21 85.3(5) . . . . ?
C18 C19 C20 C25 -93.1(5) . . . . ?
C19 C20 C21 C22 -179.0(4) . . . . ?
C19 C20 C25 N2 0.1(6) . . . . ?
C19 C20 C25 C24 178.6(4) . . . . ?
C20 C21 C22 C23 0.8(7) . . . . ?
C21 C20 C25 N2 -178.3(4) . . . . ?
C21 C20 C25 C24 0.3(6) . . . . ?
C21 C22 C23 C24 -0.8(7) . . . . ?
C22 C23 C24 C25 0.6(6) . . . . ?
C23 C24 C25 N2 178.2(4) . . . . ?
C23 C24 C25 C20 -0.3(6) . . . . ?
C25 N2 C26 C32 -172.0(4) . . . . ?
C25 C20 C21 C22 -0.5(6) . . . . ?
C26 N2 C25 C20 157.1(4) . . . . ?
C26 N2 C25 C24 -21.5(6) . . . . ?
C27 C28 C29 C30 0.7(6) . . . . ?
C27 C28 C37 N3 -0.1(7) . . . . ?
C28 C27 C32 C26 173.2(4) . . . . ?
C28 C27 C32 C31 -1.8(6) . . . . ?
C28 C29 C30 C31 -1.1(6) . . . . ?
C28 C29 C30 C33 -178.4(4) . . . . ?
C29 C28 C37 N3 178.9(4) . . . . ?
C29 C30 C31 C32 0.0(6) . . . . ?
C29 C30 C33 C34 -14.9(6) . . . . ?
C29 C30 C33 C35 -133.8(5) . . . . ?
C29 C30 C33 C36 104.9(6) . . . . ?
C30 C31 C32 C26 -173.8(4) . . . . ?
C30 C31 C32 C27 1.4(6) . . . . ?
C31 C30 C33 C34 167.9(5) . . . . ?
C31 C30 C33 C35 49.1(6) . . . . ?
C31 C30 C33 C36 -72.2(6) . . . . ?
C32 C27 C28 C29 0.7(6) . . . . ?
C32 C27 C28 C37 179.7(4) . . . . ?
C33 C30 C31 C32 177.3(4) . . . . ?
C37 N3 C38 C39 -72.5(5) . . . . ?
C37 N3 C38 C43 107.7(5) . . . . ?
C37 C28 C29 C30 -178.3(4) . . . . ?
C38 N3 C37 C28 179.6(4) . . . . ?
C38 C39 C40 C41 6.2(15) . . . . ?
C38 C39 C40A C41A -9.4(14) . . . . ?
C38 C43 C44 C45 104.9(5) . . . . ?
C38 C43 C42A C41A -4.4(13) . . . . ?
C39 C38 C43 C42 5.9(9) . . . . ?
C39 C38 C43 C44 -178.1(4) . . . . ?
C39 C38 C43 C42A 0.5(7) . . . . ?
C39 C40 C41 C42 -2.8(19) . . . . ?
C40 C41 C42 C43 0.3(16) . . . . ?
C41 C42 C43 C38 -1.8(13) . . . . ?
C41 C42 C43 C44 -178.3(8) . . . . ?
C42 C43 C44 C45 -78.6(7) . . . . ?
C43 C38 C39 C40 -7.5(9) . . . . ?
C43 C38 C39 C40A 6.7(11) . . . . ?
C43 C44 C45 C46 56.1(5) . . . . ?
C43 C42A C41A C40A 1.5(17) . . . . ?
C44 C43 C42A C41A 174.1(9) . . . . ?
C44 C45 C46 C47 82.0(5) . . . . ?
C44 C45 C46 C51 -97.5(5) . . . . ?
C45 C46 C47 C48 179.5(4) . . . . ?
C45 C46 C51 N4 2.5(6) . . . . ?
C45 C46 C51 C50 -179.3(4) . . . . ?
C46 C47 C48 C49 0.2(7) . . . . ?
C47 C46 C51 N4 -177.1(4) . . . . ?
C47 C46 C51 C50 1.1(6) . . . . ?
C47 C48 C49 C50 0.3(7) . . . . ?
C48 C49 C50 C51 -0.1(7) . . . . ?
C49 C50 C51 N4 177.5(4) . . . . ?
C49 C50 C51 C46 -0.6(6) . . . . ?
C51 N4 C52 C2 -179.2(4) . . . . ?
C51 C46 C47 C48 -0.9(7) . . . . ?
C52 N4 C51 C46 -162.3(4) . . . . ?
C52 N4 C51 C50 19.4(6) . . . . ?
C52 C2 C3 C4 179.2(4) . . . . ?
C42A C43 C44 C45 -73.5(8) . . . . ?
C42A C41A C40A C39 5.2(15) . . . . ?
